data_4319983
loop_
_publ_author_name
'Yihui Chen'
'Qiutian Liu'
'Yuheng Deng'
'Hongping Zhu'
'Changneng Chen'
'Hongjun Fan'
'Daizheng Liao'
'Enqing Gao'

_publ_section_references
;
 1.Enraf-Nonius (1977). CAD4 Operations Manual. Enraf-Nonius, Delft, The
   Netherlands.
 2.Cromer,D.T. & Waber,J.T.(1974). International Tables for X-ray
   Crystallography, Vol.IV, Tables 2.2A,2.3.1. Birmingham:Kynoch Press.
   (Present distributor Kluwer Academic Publisher, Dordrecht.)
 3.Fair,C.K.(1990). MolEN. An Interactive Intelligent System for Crystal
   Structure Analysis. Enraf-Nonius, Delft,The Netherland.
 4.North,A.C.T. & Phillips,D.C.(1968). Acta Cryst., A24, 351-359.
;
_publ_section_title
;
 Vanadium, Molybdenum, and Sodium Triethanolamine Complexes Derived from
 an Assembly System Containing Tetrathiometalate and Triethanolamine
;
_journal_name_full 'Inorganic Chemistry'
_journal_page_first 3725
_journal_page_last 3733
_journal_paper_doi 10.1021/ic010126c
_journal_volume 40
_journal_year 2001
_chemical_formula_moiety '[NaV6O6{N(CH2CH2O)2(CH2CH2OH)}6]2.S6.2CH3OH'
_chemical_formula_sum 'C37 H82 N6 Na O25 S3 V6'
_chemical_formula_weight 1435.92
_space_group_IT_number 2
_symmetry_cell_setting triclinic
_symmetry_space_group_name_Hall '-P 1'
_symmetry_space_group_name_H-M 'P -1'
_atom_type_scat_source 'International Tables for X-Ray Crystallography Vol.IV '
_audit_creation_method from_GCIF_by_our_laboratory
_cell_angle_alpha 73.94(2)
_cell_angle_beta 80.29(2)
_cell_angle_gamma 72.75(2)
_cell_formula_units_Z 2
_cell_length_a 14.374(3)
_cell_length_b 14.486(3)
_cell_length_c 15.152(3)
_cell_measurement_reflns_used 25
_cell_measurement_temperature 293
_cell_measurement_theta_max 15
_cell_measurement_theta_min 14
_cell_volume 2882.5(11)
_computing_cell_refinement 'CAD4 (Enraf-Nonius)'
_computing_data_collection 'CAD4 (Enraf-Nonius)'
_computing_data_reduction 'Lorentz-Polarization (MolEN)'
_computing_molecular_graphics 'ORTEP (1989)'
_computing_publication_material GCIF_by_Our_laboratory
_computing_structure_refinement 'Full Matrix Least Squares-LSFM (MolEN)'
_computing_structure_solution 'Direct Method (MolEN)'
_diffrn_measurement_device 'Enraf Nonius CAD4'
_diffrn_measurement_method \w/2\q
_diffrn_radiation_type 'Mo K\a'
_diffrn_radiation_wavelength 0.71073
_diffrn_reflns_av_R_equivalents 0.024
_diffrn_reflns_limit_h_max 17
_diffrn_reflns_limit_h_min 0
_diffrn_reflns_limit_k_max 17
_diffrn_reflns_limit_k_min -17
_diffrn_reflns_limit_l_max 18
_diffrn_reflns_limit_l_min -18
_diffrn_reflns_number 11303
_diffrn_reflns_theta_max 26.0
_diffrn_standards_decay_% 5.8
_diffrn_standards_interval_time 120
_diffrn_standards_number 3
_exptl_absorpt_coefficient_mu 1.09
_exptl_absorpt_correction_T_max 0.999
_exptl_absorpt_correction_T_min 0.839
_exptl_absorpt_correction_type Empirical_\y
_exptl_crystal_colour green
_exptl_crystal_density_diffrn 1.62
_exptl_crystal_density_meas ?
_exptl_crystal_description prism
_exptl_crystal_size_max 0.55
_exptl_crystal_size_mid 0.40
_exptl_crystal_size_min 0.30
_refine_diff_density_max 1.42
_refine_diff_density_min -0.09
_refine_ls_goodness_of_fit_obs 1.57
_refine_ls_hydrogen_treatment
;
H atoms were added in geom for C=20
atoms except for O atoms that ought to be located, but not refined
;
_refine_ls_number_parameters 760
_refine_ls_number_reflns 8194
_refine_ls_R_factor_obs .0487
_refine_ls_shift/esd_max 0.0094
_refine_ls_structure_factor_coef F
_refine_ls_weighting_details w=1/(\s^2^(F))
_refine_ls_weighting_scheme calc
_refine_ls_wR_factor_obs .0691
_reflns_number_observed 8194
_reflns_number_total 11303
_reflns_observed_criterion refl_observed_if_I_>3.0_sigma(I)
_cod_data_source_file ic010126c_1.cif
_cod_data_source_block gcif.out
_cod_depositor_comments
;
The following automatic conversions were performed:

'_symmetry_cell_setting' value 'Triclinic' changed to 'triclinic'
according to the built-in table from CIF Core dictionary named
'cif_core.dic' version 2.4.1 from
2010-06-29.

'_geom_angle_publ_flag' value 'Yes' changed to 'yes'
according to the built-in table from CIF Core dictionary named
'cif_core.dic' version 2.4.1 from 2010-06-29 (419
times).

'_geom_bond_publ_flag' value 'Yes' changed to 'yes'
according to the built-in table from CIF Core dictionary named
'cif_core.dic' version 2.4.1 from 2010-06-29 (123 times).

Automatic conversion script
Id: cif_fix_values 1646 2011-03-28 12:23:43Z adriana 

The following automatic conversions were performed:

'_exptl_crystal_density_meas' value 'No' was changed to '?' - the
value is perceived as not measured.

Automatic conversion script
Id: cif_fix_values 3008 2015-01-20 13:52:24Z robertas 

The following automatic conversions were performed:

'_refine_ls_weighting_scheme' value 'w=1/(\s^2^(F))' was changed to
'calc'. New tag '_refine_ls_weighting_details' was created. The value
of the new tag was set to 'w=1/(\s^2^(F))'.

Automatic conversion script
Id: cif_fix_values 3143 2015-03-26 13:38:13Z robertas 

2024-02-02
Z value and formula fixed to values more according to usual
chemical conventions.                 miguel
;
_cod_original_formula_weight 2871.85
_cod_original_formula_units_Z 1
_cod_original_cell_volume 2882.4(1)
_cod_original_formula_sum 'V12 S6 Na2 O50 N12 C74 H164'
_cod_database_code 4319983
_f(000) 1486

loop_
_symmetry_equiv_pos_as_xyz
x,y,z
-x,-y,-z

loop_
_atom_site_aniso_label
_atom_site_aniso_U_11
_atom_site_aniso_U_22
_atom_site_aniso_U_33
_atom_site_aniso_U_12
_atom_site_aniso_U_13
_atom_site_aniso_U_23
V1 .0228(3) .0290(3) .0296(3) -.0055(3) .0004(3) -.0147(2)
V2 .0260(3) .0285(3) .0282(3) -.0061(3) .0007(3) -.0110(3)
V3 .0257(3) .0265(3) .0325(3) -.0058(3) -.0001(3) -.0138(2)
V4 .0264(3) .0179(3) .0307(3) -.0061(2) -.0011(3) -.0055(2)
V5 .0329(4) .0202(3) .0311(3) -.0086(3) -.0044(3) -.0052(3)
V6 .0435(4) .0200(3) .0337(4) -.0100(3) -.0071(3) -.0066(3)
S1 .040(1) .059(2) .072(2) -.006(1) -.011(1) -.012(1)
S2 .103(2) .072(2) .041(1) -.039(1) -.013(1) -.004(1)
S3 .061(1) .055(1) .038(1) -.021(1) -.014(1) -.004(1)
S4 .040(1) .054(1) .073(2) -.017(1) -.000(1) -.009(1)
S5 .117(2) .102(2) .082(2) -.064(2) -.016(2) -.015(2)
S6 .060(1) .065(1) .055(2) -.033(1) -.006(1) -.005(1)
Na1 .028(1) .030(1) .036(1) -.0092(8) .005(1) -.0164(8)
Na2 .033(1) .0178(9) .032(1) -.0063(8) -.003(1) -.0046(8)
O1 .033(2) .046(1) .040(1) -.010(1) .002(1) -.026(1)
O2 .033(2) .044(2) .042(2) -.017(1) .005(1) -.013(1)
O3 .045(2) .032(2) .049(2) -.007(1) -.006(2) -.007(1)
O4 .042(2) .028(1) .041(2) -.013(1) -.001(1) -.002(1)
O5 .053(2) .034(1) .046(2) -.014(1) -.019(1) -.003(1)
O6 .081(2) .029(1) .046(2) -.010(2) -.007(2) -.017(1)
O11 .040(2) .045(2) .056(2) -.019(1) .001(2) -.009(2)
O12 .021(1) .034(1) .032(1) -.007(1) -.003(1) -.013(1)
O13 .021(1) .031(1) .038(2) -.002(1) -.000(1) -.007(1)
O14A .071(5) .041(4) .093(6) -.031(3) -.019(4) .012(4)
O14B .083(6) .102(7) .077(6) -.032(5) -.001(6) .012(6)
O15 .037(2) .034(1) .027(1) -.004(1) -.004(1) -.014(1)
O16 .028(1) .030(1) .030(1) -.005(1) -.003(1) -.014(1)
O17A .049(5) .102(5) .107(5) .015(4) -.004(4) -.081(3)
O17B .116(7) .126(5) .119(6) -.065(4) .018(5) -.078(4)
O18 .028(1) .039(1) .041(1) -.013(1) .004(1) -.023(1)
O19 .021(1) .031(1) .034(1) -.006(1) -.002(1) -.016(1)
O21 .026(1) .021(1) .032(1) -.004(1) -.001(1) -.008(1)
O22 .024(1) .022(1) .041(2) .001(1) -.006(1) -.011(1)
O23 .208(6) .028(2) .064(3) -.004(3) -.018(3) -.011(2)
O24 .027(1) .025(1) .037(2) -.010(1) -.002(1) -.003(1)
O25 .037(1) .029(1) .041(2) -.017(1) -.011(1) -.000(1)
O26A .25(1) .119(8) .147(7) -.047(7) -.139(5) -.011(6)
O26B .084(5) .077(5) .080(6) -.041(4) -.033(4) .016(5)
O27 .103(3) .084(2) .043(2) -.048(2) -.001(2) -.006(2)
O28 .022(1) .022(1) .032(1) -.004(1) .003(1) -.006(1)
O29 .053(2) .024(1) .033(2) -.010(1) .007(1) -.011(1)
N1 .023(2) .031(2) .031(2) -.005(1) -.001(1) -.013(1)
N2 .037(2) .038(2) .032(2) .000(2) .000(2) -.010(2)
N3 .031(2) .031(2) .040(2) -.009(1) .001(2) -.019(1)
N4 .043(2) .016(1) .036(2) -.005(1) .003(2) -.007(1)
N5 .045(2) .026(2) .031(2) -.011(1) -.001(2) -.005(1)
N6 .064(2) .028(2) .058(2) -.022(1) -.030(2) .005(2)
C1 .035(2) .043(2) .047(3) -.010(2) .007(2) -.014(2)
C2 .029(2) .040(2) .037(2) -.008(2) .003(2) -.015(2)
C3 .023(2) .039(2) .045(2) -.003(2) .002(2) -.014(2)
C4 .027(2) .036(2) .044(2) -.003(2) -.006(2) -.007(2)
C5 .021(2) .040(2) .040(2) -.008(2) -.004(2) -.014(2)
C6 .022(2) .038(2) .032(2) -.003(2) -.006(2) -.012(2)
C7 .064(4) .070(4) .070(4) -.006(3) .000(4) .015(4)
C8 .055(3) .040(3) .051(3) -.010(2) .007(3) -.008(2)
C9 .046(3) .053(3) .031(2) -.003(2) .003(2) -.014(2)
C10 .045(3) .056(3) .033(2) -.002(2) -.007(2) -.021(2)
C11 .043(3) .056(3) .031(2) .000(2) -.010(2) -.014(2)
C12 .029(2) .053(2) .038(2) -.005(2) -.006(2) -.023(2)
C13 .102(5) .053(3) .088(4) -.007(3) -.009(3) -.048(2)
C14 .051(3) .038(2) .060(3) -.006(2) .004(2) -.029(2)
C15 .037(2) .042(2) .040(2) -.013(2) -.005(2) -.021(2)
C16 .028(2) .039(2) .041(2) -.008(2) -.008(2) -.017(2)
C17 .047(2) .042(2) .051(3) -.022(2) .004(2) -.023(2)
C18 .036(2) .049(2) .047(2) -.022(2) .003(2) -.026(2)
C21 .026(2) .026(2) .049(3) -.005(2) .007(2) -.004(2)
C22 .042(3) .022(2) .052(3) -.001(2) .011(2) -.009(2)
C23 .073(3) .029(2) .044(3) -.021(2) .008(3) -.014(2)
C24 .129(6) .027(2) .051(3) -.016(3) .005(4) -.017(2)
C25 .042(3) .021(2) .047(3) .004(2) .000(2) -.006(2)
C26 .030(2) .028(2) .051(3) .004(2) -.007(2) -.007(2)
C27 .031(2) .034(2) .066(3) -.013(2) -.004(2) -.006(2)
C28 .040(2) .040(2) .073(3) -.017(2) -.022(2) -.003(2)
C29 .106(4) .047(3) .063(3) -.014(3) -.048(3) -.009(2)
C30 .157(5) .079(4) .115(4) -.047(3) -.098(3) .014(4)
C31 .073(3) .035(2) .082(3) -.030(2) -.044(2) .008(2)
C32 .049(2) .041(2) .070(3) -.029(2) -.025(2) .010(2)
C33 .066(3) .047(3) .044(3) -.029(2) -.013(2) .006(2)
C34 .053(3) .030(2) .042(3) -.014(2) -.010(2) .001(2)
C35 .076(3) .038(2) .034(2) -.024(2) .006(2) -.012(2)
C36 .082(4) .036(2) .033(2) -.019(2) .013(3) -.012(2)
C37 .032(2) .039(2) .038(2) -.012(2) .011(2) -.011(2)
C38 .028(2) .030(2) .037(2) -.001(2) .004(2) -.007(2)
O1` .097(3) .121(3) .059(2) -.052(2) -.026(2) -.001(2)
C1` .073(4) .100(5) .060(4) -.010(4) -.005(4) -.007(4)

loop_
_atom_site_label
_atom_site_fract_x
_atom_site_fract_y
_atom_site_fract_z
_atom_site_occupancy
_atom_site_U_iso_or_equiv
_atom_site_thermal_displace_type
V1 0.83166(5) 1.09474(5) 0.14714(5) 1.0000 0.0262(2) Uani
V2 0.88100(5) 0.85769(5) 0.15066(5) 1.0000 0.0273(2) Uani
V3 1.06889(5) 0.75690(5) 0.01986(5) 1.0000 0.0274(2) Uani
V4 0.49206(5) 0.73441(5) 0.42720(5) 1.0000 0.0252(2) Uani
V5 0.43656(6) 0.62054(5) 0.29181(5) 1.0000 0.0278(2) Uani
V6 0.47160(6) 0.37888(5) 0.35742(5) 1.0000 0.0316(2) Uani
S1 0.9548(2) 0.0213(2) 0.5017(2) 0.5000 0.059(1) Uani
S2 1.0409(3) 0.0692(3) 0.3881(2) 0.5000 0.070(1) Uani
S3 0.9608(2) 0.0964(2) 0.4104(2) 0.5000 0.0504(8) Uani
S4 0.9432(2) 0.2237(2) 0.4532(2) 0.5000 0.0566(9) Uani
S5 1.1026(3) 0.1663(3) 0.4118(3) 0.5000 0.093(1) Uani
S6 1.0633(2) 0.2756(2) 0.4041(2) 0.5000 0.0582(9) Uani
Na1 1 1 0 0.5000 0.0304(7) Uani
Na2 0.5 0.5 0.5 0.5000 0.0279(6) Uani
O1 0.8067(2) 1.1430(2) 0.2350(2) 1.0000 0.0375(9) Uani
O2 0.7796(2) 0.8277(2) 0.1823(2) 1.0000 0.039(1) Uani
O3 1.1230(3) 0.6474(2) 0.0774(2) 1.0000 0.043(1) Uani
O4 0.5426(2) 0.8194(2) 0.3613(2) 1.0000 0.038(1) Uani
O5 0.3512(2) 0.6647(2) 0.2243(2) 1.0000 0.043(1) Uani
O6 0.5213(3) 0.2989(2) 0.2971(2) 1.0000 0.051(1) Uani
O11 0.5044(2) 0.9915(2) 0.2202(3) 1.0000 0.046(1) Uani
O12 1.1537(2) 1.0102(2) -0.0610(2) 1.0000 0.0277(8) Uani
O13 0.8045(2) 1.2078(2) 0.0406(2) 1.0000 0.0316(9) Uani
O14A 0.9067(6) 0.4961(5) 0.3873(6) 0.5000 0.069(3) Uani
O14B 0.8986(7) 0.6059(8) 0.4580(7) 0.5000 0.093(4) Uani
O15 0.8804(2) 0.9518(2) 0.2208(2) 1.0000 0.0325(9) Uani
O16 1.0386(2) 0.8454(2) 0.1068(2) 1.0000 0.0286(8) Uani
O17A 1.1653(6) 0.5239(6) -0.2247(6) 0.5000 0.083(3) Uani
O17B 1.0448(8) 0.5216(7) -0.1677(7) 0.5000 0.106(4) Uani
O18 0.9298(2) 0.7724(2) 0.0566(2) 1.0000 0.0330(8) Uani
O19 1.0358(2) 0.8895(2) -0.0921(2) 1.0000 0.0274(8) Uani
O21 0.4336(2) 0.6424(2) 0.5518(2) 1.0000 0.0270(8) Uani
O22 0.3903(2) 0.7323(2) 0.3589(2) 1.0000 0.0296(8) Uani
O23 0.2969(5) 1.0800(3) 0.4408(3) 1.0000 0.105(2) Uani
O24 0.3915(2) 0.5199(2) 0.3953(2) 1.0000 0.0296(8) Uani
O25 0.4161(2) 0.3057(2) 0.4727(2) 1.0000 0.0347(9) Uani
O26A 0.229(1) 0.444(1) 0.0932(8) 0.5000 0.161(5) Uani
O26B 0.1413(7) 0.4753(7) 0.2021(6) 0.5000 0.080(3) Uani
O27 0.4091(3) 0.2124(3) 1.0141(3) 1.0000 0.074(2) Uani
O28 0.4504(2) 0.3857(2) 0.6226(2) 1.0000 0.0261(8) Uani
O29 0.5129(2) 0.4947(2) 0.2639(2) 1.0000 0.037(1) Uani
N1 0.6779(3) 1.1030(3) 0.1369(2) 1.0000 0.028(1) Uani
N2 0.9514(3) 0.7541(3) 0.2715(3) 1.0000 0.038(1) Uani
N3 1.0303(3) 0.7013(3) -0.0870(3) 1.0000 0.032(1) Uani
N4 0.3685(3) 0.8427(2) 0.4799(3) 1.0000 0.033(1) Uani
N5 0.4511(3) 0.3284(3) 0.8117(3) 1.0000 0.034(1) Uani
N6 0.3225(3) 0.4018(3) 0.3212(3) 1.0000 0.048(1) Uani
C1 0.5241(4) 1.0740(4) 0.2399(4) 1.0000 0.042(2) Uani
C2 0.6305(3) 1.0698(3) 0.2309(3) 1.0000 0.035(1) Uani
C3 0.6383(3) 1.2117(3) 0.0995(3) 1.0000 0.037(1) Uani
C4 0.7062(3) 1.2530(4) 0.0192(3) 1.0000 0.037(1) Uani
C5 0.6706(3) 1.0429(3) 0.0744(3) 1.0000 0.032(1) Uani
C6 0.7619(3) 1.0200(3) 0.0084(3) 1.0000 0.030(1) Uani
C7 0.9571(5) 0.5809(5) 0.3793(5) 1.0000 0.078(3) Uani
C8 0.9257(4) 0.6579(4) 0.2913(4) 1.0000 0.051(2) Uani
C9 0.9036(4) 0.8076(4) 0.3452(3) 1.0000 0.046(2) Uani
C10 0.9065(4) 0.9158(4) 0.3130(3) 1.0000 0.045(2) Uani
C11 1.0597(4) 0.7377(4) 0.2587(3) 1.0000 0.044(2) Uani
C12 1.0915(3) 0.8208(4) 0.1843(3) 1.0000 0.038(1) Uani
C13 1.0945(6) 0.5816(4) -0.1925(5) 1.0000 0.078(2) Uani
C14 1.1144(4) 0.6238(4) -0.1168(4) 1.0000 0.049(2) Uani
C15 0.9988(3) 0.7832(3) -0.1679(3) 1.0000 0.037(1) Uani
C16 0.9664(3) 0.8832(3) -0.1446(3) 1.0000 0.034(1) Uani
C17 0.9496(4) 0.6578(3) -0.0355(4) 1.0000 0.043(1) Uani
C18 0.8776(3) 0.7276(3) 0.0167(3) 1.0000 0.039(1) Uani
C21 0.3310(3) 0.6836(3) 0.5698(4) 1.0000 0.037(1) Uani
C22 0.3109(4) 0.7942(3) 0.5615(4) 1.0000 0.042(2) Uani
C23 0.4032(4) 0.9194(3) 0.5035(4) 1.0000 0.048(2) Uani
C24 0.3261(6) 1.0083(4) 0.5247(4) 1.0000 0.070(2) Uani
C25 0.3119(4) 0.8872(3) 0.3976(4) 1.0000 0.040(1) Uani
C26 0.2987(4) 0.8062(3) 0.3597(4) 1.0000 0.039(1) Uani
C27 0.2907(4) 0.5234(4) 0.4195(4) 1.0000 0.044(2) Uani
C28 0.2531(4) 0.4916(4) 0.3479(4) 1.0000 0.050(2) Uani
C29 0.3200(5) 0.4097(4) 0.2213(4) 1.0000 0.069(2) Uani
C30 0.2277(6) 0.4069(6) 0.1906(5) 1.0000 0.111(3) Uani
C31 0.2990(4) 0.3074(4) 0.3775(4) 1.0000 0.060(2) Uani
C32 0.3237(4) 0.2860(4) 0.4762(4) 1.0000 0.052(2) Uani
C33 0.4258(4) 0.1738(4) 0.9363(4) 1.0000 0.052(2) Uani
C34 0.4926(4) 0.2239(3) 0.8630(4) 1.0000 0.043(2) Uani
C35 0.4318(4) 0.3984(4) 0.8721(3) 1.0000 0.048(2) Uani
C36 0.4163(5) 0.5047(4) 0.8140(4) 1.0000 0.051(2) Uani
C37 0.3618(3) 0.3358(3) 0.7683(3) 1.0000 0.037(1) Uani
C38 0.3567(3) 0.4045(3) 0.6726(3) 1.0000 0.034(1) Uani
O1` 0.3294(4) 0.0731(4) 0.1459(3) 1.0000 0.090(2) Uani
C1` 0.2662(6) 0.1135(6) 0.2141(5) 1.0000 0.083(3) Uani
H11 0.49776 1.07677 0.30144 1.0000 0.05604 Uiso
H12 0.49189 1.13333 0.19852 1.0000 0.05604 Uiso
H21 0.63835 1.11036 0.26769 1.0000 0.0451 Uiso
H22 0.66515 1.0027 0.25478 1.0000 0.0451 Uiso
H31 0.6313 1.24617 0.14667 1.0000 0.04647 Uiso
H32 0.57605 1.22411 0.07863 1.0000 0.04647 Uiso
H41 0.69661 1.23746 -0.03531 1.0000 0.0469 Uiso
H42 0.69227 1.323 0.00948 1.0000 0.0469 Uiso
H62 0.81665 0.98579 0.04305 1.0000 0.04083 Uiso
H63 0.77322 1.08294 -0.02845 1.0000 0.04083 Uiso
H71 1.02568 0.57052 0.37796 1.0000 0.1027 Uiso
H81 0.95495 0.62758 0.24151 1.0000 0.06454 Uiso
H82 0.85658 0.67186 0.29401 1.0000 0.06454 Uiso
H91 0.93703 0.77719 0.39921 1.0000 0.05948 Uiso
H92 0.8372 0.8048 0.35913 1.0000 0.05948 Uiso
H101 0.86115 0.95404 0.35119 1.0000 0.05753 Uiso
H102 0.97042 0.92077 0.31487 1.0000 0.05753 Uiso
H111 1.08959 0.67677 0.24162 1.0000 0.05695 Uiso
H112 1.08213 0.73534 0.31522 1.0000 0.05695 Uiso
H121 1.07956 0.87796 0.20801 1.0000 0.05005 Uiso
H122 1.15977 0.79904 0.16633 1.0000 0.05005 Uiso
H131 1.06601 0.64386 -0.23143 1.0000 0.09752 Uiso
H141 1.13073 0.56993 -0.06471 1.0000 0.06155 Uiso
H142 1.16741 0.65186 -0.14002 1.0000 0.06155 Uiso
H151 0.9453 0.77236 -0.19039 1.0000 0.04669 Uiso
H152 1.05155 0.78275 -0.21526 1.0000 0.04669 Uiso
H161 0.96189 0.93502 -0.20032 1.0000 0.04484 Uiso
H162 0.90385 0.8911 -0.11043 1.0000 0.04484 Uiso
H171 0.97613 0.59683 0.0071 1.0000 0.05435 Uiso
H172 0.91597 0.64455 -0.07773 1.0000 0.05435 Uiso
H181 0.83433 0.77744 -0.02357 1.0000 0.05258 Uiso
H182 0.84017 0.6913 0.06478 1.0000 0.05258 Uiso
H211 0.30948 0.65192 0.63047 1.0000 0.0475 Uiso
H212 0.29696 0.6729 0.52648 1.0000 0.0475 Uiso
H221 0.24288 0.82452 0.5554 1.0000 0.05411 Uiso
H222 0.32744 0.80391 0.61558 1.0000 0.05411 Uiso
H231 0.44535 0.94325 0.45222 1.0000 0.0616 Uiso
H232 0.43904 0.88781 0.55563 1.0000 0.0616 Uiso
H241 0.27075 0.98811 0.55904 1.0000 0.08855 Uiso
H242 0.35179 1.03814 0.56091 1.0000 0.08855 Uiso
H251 0.34602 0.92742 0.35148 1.0000 0.05117 Uiso
H252 0.24918 0.92674 0.4147 1.0000 0.05117 Uiso
H261 0.2497 0.77746 0.39727 1.0000 0.05137 Uiso
H262 0.27979 0.83355 0.29841 1.0000 0.05137 Uiso
H271 0.25454 0.58926 0.42141 1.0000 0.0546 Uiso
H272 0.28279 0.47946 0.47783 1.0000 0.0546 Uiso
H281 0.1922 0.47682 0.37213 1.0000 0.06573 Uiso
H282 0.24337 0.545 0.29402 1.0000 0.06573 Uiso
H291 0.37164 0.35657 0.20508 1.0000 0.08964 Uiso
H292 0.33367 0.47149 0.18815 1.0000 0.08964 Uiso
H301 0.23054 0.33998 0.22143 1.0000 0.14102 Uiso
H311 0.33698 0.25378 0.35093 1.0000 0.07859 Uiso
H312 0.23174 0.31333 0.3776 1.0000 0.07859 Uiso
H321 0.2749 0.32825 0.50814 1.0000 0.06768 Uiso
H322 0.32749 0.21855 0.5059 1.0000 0.06768 Uiso
H331 0.36507 0.18526 0.9127 1.0000 0.06705 Uiso
H332 0.45534 0.10439 0.9536 1.0000 0.06705 Uiso
H341 0.54644 0.22328 0.89184 1.0000 0.05445 Uiso
H342 0.51534 0.18434 0.81882 1.0000 0.05445 Uiso
H351 0.48568 0.38224 0.90723 1.0000 0.06151 Uiso
H352 0.3742 0.39348 0.91297 1.0000 0.06151 Uiso
H361 0.40484 0.54908 0.85326 1.0000 0.06447 Uiso
H362 0.36271 0.52153 0.77924 1.0000 0.06447 Uiso
H371 0.30545 0.36043 0.80665 1.0000 0.04846 Uiso
H372 0.363 0.27104 0.76475 1.0000 0.04846 Uiso
H381 0.31087 0.39225 0.64142 1.0000 0.0442 Uiso
H382 0.33626 0.47167 0.67694 1.0000 0.0442 Uiso
H51 0.61654 1.07847 0.03904 1.0000 0.0415 Uiso
H52 0.65997 0.98131 0.11054 1.0000 0.0415 Uiso

loop_
_geom_angle_atom_site_label_1
_geom_angle_atom_site_label_2
_geom_angle_atom_site_label_3
_geom_angle
_geom_angle_site_symmetry_1
_geom_angle_site_symmetry_2
_geom_angle_site_symmetry_3
_geom_angle_publ_flag
Na1 V1 O1 147.1(1) 1_555 . 1_555 yes
Na1 V1 O12 44.27(8) 1_555 . 2_775 yes
Na1 V1 O13 82.46(9) 1_555 . 1_555 yes
Na1 V1 O15 78.49(8) 1_555 . 1_555 yes
Na1 V1 O19 44.3(1) 1_555 . 2_775 yes
Na1 V1 N1 118.4(1) 1_555 . 1_555 yes
O1 V1 O12 160.7(1) 1_555 . 2_775 yes
O1 V1 O13 105.1(1) 1_555 . 1_555 yes
O1 V1 O15 95.3(1) 1_555 . 1_555 yes
O1 V1 O19 105.5(2) 1_555 . 2_775 yes
O1 V1 N1 94.4(2) 1_555 . 1_555 yes
O12 V1 O13 90.9(1) 2_775 . 1_555 yes
O12 V1 O15 69.8(1) 2_775 . 1_555 yes
O12 V1 O19 88.5(1) 2_775 . 2_775 yes
O12 V1 N1 77.4(1) 2_775 . 1_555 yes
O13 V1 O15 159.3(1) 1_555 . 1_555 yes
O13 V1 O19 76.2(1) 1_555 . 2_775 yes
O13 V1 N1 80.5(1) 1_555 . 1_555 yes
O15 V1 O19 95.4(1) 1_555 . 2_775 yes
O15 V1 N1 101.5(1) 1_555 . 1_555 yes
O19 V1 N1 152.5(1) 2_775 . 1_555 yes
Na1 V2 O2 146.6(1) 1_555 . 1_555 yes
Na1 V2 O12 43.84(8) 1_555 . 2_775 yes
Na1 V2 O15 79.84(9) 1_555 . 1_555 yes
Na1 V2 O16 46.21(6) 1_555 . 1_555 yes
Na1 V2 O18 81.42(9) 1_555 . 1_555 yes
Na1 V2 N2 119.8(1) 1_555 . 1_555 yes
O2 V2 O12 104.6(1) 1_555 . 2_775 yes
O2 V2 O15 106.2(2) 1_555 . 1_555 yes
O2 V2 O16 160.6(1) 1_555 . 1_555 yes
O2 V2 O18 95.4(2) 1_555 . 1_555 yes
O2 V2 N2 93.5(2) 1_555 . 1_555 yes
O12 V2 O15 76.2(1) 2_775 . 1_555 yes
O12 V2 O16 90.1(1) 2_775 . 1_555 yes
O12 V2 O18 97.4(1) 2_775 . 1_555 yes
O12 V2 N2 153.4(2) 2_775 . 1_555 yes
O15 V2 O16 89.3(1) 1_555 . 1_555 yes
O15 V2 O18 158.4(1) 1_555 . 1_555 yes
O15 V2 N2 80.1(1) 1_555 . 1_555 yes
O16 V2 O18 69.9(1) 1_555 . 1_555 yes
O16 V2 N2 77.5(1) 1_555 . 1_555 yes
O18 V2 N2 100.1(1) 1_555 . 1_555 yes
Na1 V3 O3 148.3(2) 1_555 . 1_555 yes
Na1 V3 O13 80.13(9) 1_555 . 2_775 yes
Na1 V3 O16 44.53(7) 1_555 . 1_555 yes
Na1 V3 O18 81.25(9) 1_555 . 1_555 yes
Na1 V3 O19 43.84(9) 1_555 . 1_555 yes
Na1 V3 N3 117.42(8) 1_555 . 1_555 yes
O3 V3 O13 94.5(2) 1_555 . 2_775 yes
O3 V3 O16 105.9(2) 1_555 . 1_555 yes
O3 V3 O18 105.5(2) 1_555 . 1_555 yes
O3 V3 O19 160.6(1) 1_555 . 1_555 yes
O3 V3 N3 94.3(2) 1_555 . 1_555 yes
O13 V3 O16 95.4(1) 2_775 . 1_555 yes
O13 V3 O18 159.7(1) 2_775 . 1_555 yes
O13 V3 O19 70.7(1) 2_775 . 1_555 yes
O13 V3 N3 101.5(1) 2_775 . 1_555 yes
O16 V3 O18 76.7(1) 1_555 . 1_555 yes
O16 V3 O19 88.4(1) 1_555 . 1_555 yes
O16 V3 N3 152.5(1) 1_555 . 1_555 yes
O18 V3 O19 90.2(1) 1_555 . 1_555 yes
O18 V3 N3 80.1(1) 1_555 . 1_555 yes
O19 V3 N3 77.1(1) 1_555 . 1_555 yes
Na2 V4 O4 147.8(1) 1_555 . 1_555 yes
Na2 V4 O21 45.00(8) 1_555 . 1_555 yes
Na2 V4 O22 81.38(8) 1_555 . 1_555 yes
Na2 V4 O25 80.21(9) 1_555 . 2_666 yes
Na2 V4 O28 44.40(8) 1_555 . 2_666 yes
Na2 V4 N4 118.5(1) 1_555 . 1_555 yes
O4 V4 O21 160.1(2) 1_555 . 1_555 yes
O4 V4 O22 105.3(2) 1_555 . 1_555 yes
O4 V4 O25 94.7(2) 1_555 . 2_666 yes
O4 V4 O28 105.7(1) 1_555 . 2_666 yes
O4 V4 N4 93.7(1) 1_555 . 1_555 yes
O21 V4 O22 90.7(1) 1_555 . 1_555 yes
O21 V4 O25 70.3(1) 1_555 . 2_666 yes
O21 V4 O28 89.4(1) 1_555 . 2_666 yes
O21 V4 N4 77.2(1) 1_555 . 1_555 yes
O22 V4 O25 159.8(1) 1_555 . 2_666 yes
O22 V4 O28 76.2(1) 1_555 . 2_666 yes
O22 V4 N4 80.3(1) 1_555 . 1_555 yes
O25 V4 O28 96.2(1) 2_666 . 2_666 yes
O25 V4 N4 101.3(1) 2_666 . 1_555 yes
O28 V4 N4 152.7(2) 2_666 . 1_555 yes
Na2 V5 O5 147.1(1) 1_555 . 1_555 yes
Na2 V5 O22 78.93(8) 1_555 . 1_555 yes
Na2 V5 O24 44.0(1) 1_555 . 1_555 yes
Na2 V5 O28 44.05(7) 1_555 . 2_666 yes
Na2 V5 O29 81.78(9) 1_555 . 1_555 yes
Na2 V5 N5 117.9(1) 1_555 . 2_666 yes
O5 V5 O22 94.9(2) 1_555 . 1_555 yes
O5 V5 O24 105.6(2) 1_555 . 1_555 yes
O5 V5 O28 160.4(2) 1_555 . 2_666 yes
O5 V5 O29 106.2(2) 1_555 . 1_555 yes
O5 V5 N5 95.0(2) 1_555 . 2_666 yes
O22 V5 O24 95.0(1) 1_555 . 1_555 yes
O22 V5 O28 69.4(1) 1_555 . 2_666 yes
O22 V5 O29 158.7(1) 1_555 . 1_555 yes
O22 V5 N5 101.4(1) 1_555 . 2_666 yes
O24 V5 O28 88.0(1) 1_555 . 2_666 yes
O24 V5 O29 76.9(1) 1_555 . 1_555 yes
O24 V5 N5 152.4(1) 1_555 . 2_666 yes
O28 V5 O29 90.4(1) 2_666 . 1_555 yes
O28 V5 N5 77.4(1) 2_666 . 2_666 yes
O29 V5 N5 79.9(1) 1_555 . 2_666 yes
Na2 V6 O6 147.5(2) 1_555 . 1_555 yes
Na2 V6 O21 43.67(8) 1_555 . 2_666 yes
Na2 V6 O24 44.83(9) 1_555 . 1_555 yes
Na2 V6 O25 80.2(1) 1_555 . 1_555 yes
Na2 V6 O29 80.8(1) 1_555 . 1_555 yes
Na2 V6 N6 118.4(1) 1_555 . 1_555 yes
O6 V6 O21 105.8(2) 1_555 . 2_666 yes
O6 V6 O24 161.1(1) 1_555 . 1_555 yes
O6 V6 O25 105.7(2) 1_555 . 1_555 yes
O6 V6 O29 95.4(2) 1_555 . 1_555 yes
O6 V6 N6 94.0(2) 1_555 . 1_555 yes
O21 V6 O24 88.5(1) 2_666 . 1_555 yes
O21 V6 O25 75.9(1) 2_666 . 1_555 yes
O21 V6 O29 96.5(1) 2_666 . 1_555 yes
O21 V6 N6 152.0(1) 2_666 . 1_555 yes
O24 V6 O25 89.5(1) 1_555 . 1_555 yes
O24 V6 O29 70.3(1) 1_555 . 1_555 yes
O24 V6 N6 77.4(1) 1_555 . 1_555 yes
O25 V6 O29 158.8(1) 1_555 . 1_555 yes
O25 V6 N6 79.9(1) 1_555 . 1_555 yes
O29 V6 N6 101.2(1) 1_555 . 1_555 yes
S1 S1 S2 61.9(2) 2_756 . 1_555 yes
S1 S1 S2 80.2(2) 2_756 . 2_756 yes
S1 S1 S3 95.1(3) 2_756 . 1_555 yes
S1 S1 S3 47.2(2) 2_756 . 2_756 yes
S2 S1 S2 142.2(2) 1_555 . 2_756 yes
S2 S1 S3 33.3(2) 1_555 . 1_555 yes
S2 S1 S3 109.1(2) 1_555 . 2_756 yes
S2 S1 S3 174.8(3) 2_756 . 1_555 yes
S2 S1 S3 33.1(1) 2_756 . 2_756 yes
S3 S1 S3 142.3(2) 1_555 . 2_756 yes
S1 S2 S1 37.8(1) 1_555 . 2_756 yes
S1 S2 S3 47.4(2) 1_555 . 1_555 yes
S1 S2 S5 109.7(2) 1_555 . 1_555 yes
S1 S2 S3 85.2(2) 2_756 . 1_555 yes
S1 S2 S5 101.6(3) 2_756 . 1_555 yes
S3 S2 S5 104.6(3) 1_555 . 1_555 yes
S1 S3 S1 37.7(1) 1_555 . 2_756 yes
S1 S3 S2 99.3(3) 1_555 . 1_555 yes
S1 S3 S4 101.3(2) 1_555 . 1_555 yes
S1 S3 S2 61.7(2) 2_756 . 1_555 yes
S1 S3 S4 108.6(2) 2_756 . 1_555 yes
S2 S3 S4 107.1(3) 1_555 . 1_555 yes
S3 S4 S5 72.3(2) 1_555 . 1_555 yes
S3 S4 S6 108.7(2) 1_555 . 1_555 yes
S5 S4 S6 40.6(2) 1_555 . 1_555 yes
S2 S5 S4 75.9(2) 1_555 . 1_555 yes
S2 S5 S6 130.0(3) 1_555 . 1_555 yes
S4 S5 S6 62.2(2) 1_555 . 1_555 yes
S4 S6 S5 77.2(2) 1_555 . 1_555 yes
V1 Na1 V1 180.0(1) 1_555 . 2_775 yes
V1 Na1 V2 60.58(2) 1_555 . 1_555 yes
V1 Na1 V2 119.42(2) 1_555 . 2_775 yes
V1 Na1 V3 120.34(2) 1_555 . 1_555 yes
V1 Na1 V3 59.66(2) 1_555 . 2_775 yes
V1 Na1 O12 137.36(9) 1_555 . 1_555 yes
V1 Na1 O12 42.64(9) 1_555 . 2_775 yes
V1 Na1 O16 91.47(7) 1_555 . 1_555 yes
V1 Na1 O16 88.53(7) 1_555 . 2_775 yes
V1 Na1 O19 142.63(7) 1_555 . 1_555 yes
V1 Na1 O19 37.37(7) 1_555 . 2_775 yes
V1 Na1 V2 119.42(2) 2_775 . 1_555 yes
V1 Na1 V2 60.58(2) 2_775 . 2_775 yes
V1 Na1 V3 59.66(2) 2_775 . 1_555 yes
V1 Na1 V3 120.34(2) 2_775 . 2_775 yes
V1 Na1 O12 42.64(9) 2_775 . 1_555 yes
V1 Na1 O12 137.36(9) 2_775 . 2_775 yes
V1 Na1 O16 88.53(7) 2_775 . 1_555 yes
V1 Na1 O16 91.47(7) 2_775 . 2_775 yes
V1 Na1 O19 37.37(7) 2_775 . 1_555 yes
V1 Na1 O19 142.63(7) 2_775 . 2_775 yes
V2 Na1 V2 180.00(4) 1_555 . 2_775 yes
V2 Na1 V3 60.21(2) 1_555 . 1_555 yes
V2 Na1 V3 119.79(2) 1_555 . 2_775 yes
V2 Na1 O12 142.64(6) 1_555 . 1_555 yes
V2 Na1 O12 37.36(6) 1_555 . 2_775 yes
V2 Na1 O16 43.08(7) 1_555 . 1_555 yes
V2 Na1 O16 136.92(7) 1_555 . 2_775 yes
V2 Na1 O19 89.09(7) 1_555 . 1_555 yes
V2 Na1 O19 90.91(7) 1_555 . 2_775 yes
V2 Na1 V3 119.79(2) 2_775 . 1_555 yes
V2 Na1 V3 60.21(2) 2_775 . 2_775 yes
V2 Na1 O12 37.36(6) 2_775 . 1_555 yes
V2 Na1 O12 142.64(6) 2_775 . 2_775 yes
V2 Na1 O16 136.92(7) 2_775 . 1_555 yes
V2 Na1 O16 43.08(7) 2_775 . 2_775 yes
V2 Na1 O19 90.91(7) 2_775 . 1_555 yes
V2 Na1 O19 89.09(7) 2_775 . 2_775 yes
V3 Na1 V3 180 1_555 . 2_775 yes
V3 Na1 O12 90.06(7) 1_555 . 1_555 yes
V3 Na1 O12 89.94(7) 1_555 . 2_775 yes
V3 Na1 O16 36.62(8) 1_555 . 1_555 yes
V3 Na1 O16 143.38(8) 1_555 . 2_775 yes
V3 Na1 O19 40.91(6) 1_555 . 1_555 yes
V3 Na1 O19 139.09(6) 1_555 . 2_775 yes
V3 Na1 O12 89.94(7) 2_775 . 1_555 yes
V3 Na1 O12 90.06(7) 2_775 . 2_775 yes
V3 Na1 O16 143.38(8) 2_775 . 1_555 yes
V3 Na1 O16 36.62(8) 2_775 . 2_775 yes
V3 Na1 O19 139.09(6) 2_775 . 1_555 yes
V3 Na1 O19 40.91(6) 2_775 . 2_775 yes
O12 Na1 O12 179.98(7) 1_555 . 2_775 yes
O12 Na1 O16 99.56(9) 1_555 . 1_555 yes
O12 Na1 O16 80.44(9) 1_555 . 2_775 yes
O12 Na1 O19 80.0(1) 1_555 . 1_555 yes
O12 Na1 O19 100.0(1) 1_555 . 2_775 yes
O12 Na1 O16 80.44(9) 2_775 . 1_555 yes
O12 Na1 O16 99.56(9) 2_775 . 2_775 yes
O12 Na1 O19 100.0(1) 2_775 . 1_555 yes
O12 Na1 O19 80.0(1) 2_775 . 2_775 yes
O16 Na1 O16 179.98(7) 1_555 . 2_775 yes
O16 Na1 O19 77.5(1) 1_555 . 1_555 yes
O16 Na1 O19 102.5(1) 1_555 . 2_775 yes
O16 Na1 O19 102.5(1) 2_775 . 1_555 yes
O16 Na1 O19 77.5(1) 2_775 . 2_775 yes
O19 Na1 O19 180.00(9) 1_555 . 2_775 yes
V4 Na2 V4 180.00(6) 1_555 . 2_666 yes
V4 Na2 V5 60.39(2) 1_555 . 1_555 yes
V4 Na2 V5 119.61(2) 1_555 . 2_666 yes
V4 Na2 V6 119.70(2) 1_555 . 1_555 yes
V4 Na2 V6 60.30(2) 1_555 . 2_666 yes
V4 Na2 O21 42.37(7) 1_555 . 1_555 yes
V4 Na2 O21 137.63(7) 1_555 . 2_666 yes
V4 Na2 O24 89.52(7) 1_555 . 1_555 yes
V4 Na2 O24 90.48(7) 1_555 . 2_666 yes
V4 Na2 O28 142.67(7) 1_555 . 1_555 yes
V4 Na2 O28 37.33(7) 1_555 . 2_666 yes
V4 Na2 V5 119.61(2) 2_666 . 1_555 yes
V4 Na2 V5 60.39(2) 2_666 . 2_666 yes
V4 Na2 V6 60.30(2) 2_666 . 1_555 yes
V4 Na2 V6 119.70(2) 2_666 . 2_666 yes
V4 Na2 O21 137.63(7) 2_666 . 1_555 yes
V4 Na2 O21 42.37(7) 2_666 . 2_666 yes
V4 Na2 O24 90.48(7) 2_666 . 1_555 yes
V4 Na2 O24 89.52(7) 2_666 . 2_666 yes
V4 Na2 O28 37.33(7) 2_666 . 1_555 yes
V4 Na2 O28 142.67(7) 2_666 . 2_666 yes
V5 Na2 V5 180.00(8) 1_555 . 2_666 yes
V5 Na2 V6 59.74(2) 1_555 . 1_555 yes
V5 Na2 V6 120.26(2) 1_555 . 2_666 yes
V5 Na2 O21 90.71(7) 1_555 . 1_555 yes
V5 Na2 O21 89.29(7) 1_555 . 2_666 yes
V5 Na2 O24 36.64(7) 1_555 . 1_555 yes
V5 Na2 O24 143.36(7) 1_555 . 2_666 yes
V5 Na2 O28 137.83(8) 1_555 . 1_555 yes
V5 Na2 O28 42.17(8) 1_555 . 2_666 yes
V5 Na2 V6 120.26(2) 2_666 . 1_555 yes
V5 Na2 V6 59.74(2) 2_666 . 2_666 yes
V5 Na2 O21 89.29(7) 2_666 . 1_555 yes
V5 Na2 O21 90.71(7) 2_666 . 2_666 yes
V5 Na2 O24 143.36(7) 2_666 . 1_555 yes
V5 Na2 O24 36.64(7) 2_666 . 2_666 yes
V5 Na2 O28 42.17(8) 2_666 . 1_555 yes
V5 Na2 O28 137.83(8) 2_666 . 2_666 yes
V6 Na2 V6 180.0(1) 1_555 . 2_666 yes
V6 Na2 O21 143.02(8) 1_555 . 1_555 yes
V6 Na2 O21 36.98(8) 1_555 . 2_666 yes
V6 Na2 O24 42.18(7) 1_555 . 1_555 yes
V6 Na2 O24 137.82(7) 1_555 . 2_666 yes
V6 Na2 O28 90.18(9) 1_555 . 1_555 yes
V6 Na2 O28 89.82(9) 1_555 . 2_666 yes
V6 Na2 O21 36.98(8) 2_666 . 1_555 yes
V6 Na2 O21 143.02(8) 2_666 . 2_666 yes
V6 Na2 O24 137.82(7) 2_666 . 1_555 yes
V6 Na2 O24 42.18(7) 2_666 . 2_666 yes
V6 Na2 O28 89.82(9) 2_666 . 1_555 yes
V6 Na2 O28 90.18(9) 2_666 . 2_666 yes
O21 Na2 O21 180.0(1) 1_555 . 2_666 yes
O21 Na2 O24 100.9(1) 1_555 . 1_555 yes
O21 Na2 O24 79.1(1) 1_555 . 2_666 yes
O21 Na2 O28 100.3(1) 1_555 . 1_555 yes
O21 Na2 O28 79.7(1) 1_555 . 2_666 yes
O21 Na2 O24 79.1(1) 2_666 . 1_555 yes
O21 Na2 O24 100.9(1) 2_666 . 2_666 yes
O21 Na2 O28 79.7(1) 2_666 . 1_555 yes
O21 Na2 O28 100.3(1) 2_666 . 2_666 yes
O24 Na2 O24 180.0(1) 1_555 . 2_666 yes
O24 Na2 O28 101.2(1) 1_555 . 1_555 yes
O24 Na2 O28 78.8(1) 1_555 . 2_666 yes
O24 Na2 O28 78.8(1) 2_666 . 1_555 yes
O24 Na2 O28 101.2(1) 2_666 . 2_666 yes
O28 Na2 O28 180.0(2) 1_555 . 2_666 yes
V1 O12 V2 102.5(1) 2_775 . 2_775 yes
V1 O12 Na1 93.1(1) 2_775 . 1_555 yes
V1 O12 C6 110.3(2) 2_775 . 2_775 yes
V2 O12 Na1 98.8(1) 2_775 . 1_555 yes
V2 O12 C6 121.8(3) 2_775 . 2_775 yes
Na1 O12 C6 125.0(2) 1_555 . 2_775 yes
V1 O13 V3 109.9(1) 1_555 . 2_775 yes
V1 O13 C4 119.1(3) 1_555 . 1_555 yes
V3 O13 C4 130.9(3) 2_775 . 1_555 yes
V1 O15 V2 111.0(1) 1_555 . 1_555 yes
V1 O15 C10 129.4(3) 1_555 . 1_555 yes
V2 O15 C10 119.5(3) 1_555 . 1_555 yes
V2 O16 V3 102.4(2) 1_555 . 1_555 yes
V2 O16 Na1 90.71(9) 1_555 . 1_555 yes
V2 O16 C12 110.4(2) 1_555 . 1_555 yes
V3 O16 Na1 98.9(1) 1_555 . 1_555 yes
V3 O16 C12 121.4(2) 1_555 . 1_555 yes
Na1 O16 C12 126.8(3) 1_555 . 1_555 yes
V2 O18 V3 111.0(2) 1_555 . 1_555 yes
V2 O18 C18 129.7(3) 1_555 . 1_555 yes
V3 O18 C18 119.3(3) 1_555 . 1_555 yes
V1 O19 V3 102.9(1) 2_775 . 1_555 yes
V1 O19 Na1 98.4(1) 2_775 . 1_555 yes
V1 O19 C16 122.6(2) 2_775 . 1_555 yes
V3 O19 Na1 95.3(1) 1_555 . 1_555 yes
V3 O19 C16 110.2(2) 1_555 . 1_555 yes
Na1 O19 C16 122.8(2) 1_555 . 1_555 yes
V4 O21 V6 102.9(1) 1_555 . 2_666 yes
V4 O21 Na2 92.6(1) 1_555 . 1_555 yes
V4 O21 C21 110.6(2) 1_555 . 1_555 yes
V6 O21 Na2 99.4(1) 2_666 . 1_555 yes
V6 O21 C21 122.1(3) 2_666 . 1_555 yes
Na2 O21 C21 123.9(3) 1_555 . 1_555 yes
V4 O22 V5 111.3(1) 1_555 . 1_555 yes
V4 O22 C26 119.0(3) 1_555 . 1_555 yes
V5 O22 C26 129.6(3) 1_555 . 1_555 yes
V5 O24 V6 102.4(1) 1_555 . 1_555 yes
V5 O24 Na2 99.4(1) 1_555 . 1_555 yes
V5 O24 C27 122.2(2) 1_555 . 1_555 yes
V6 O24 Na2 93.0(1) 1_555 . 1_555 yes
V6 O24 C27 110.4(3) 1_555 . 1_555 yes
Na2 O24 C27 124.0(3) 1_555 . 1_555 yes
V4 O25 V6 110.6(2) 2_666 . 1_555 yes
V4 O25 C32 129.6(3) 2_666 . 1_555 yes
V6 O25 C32 119.8(3) 1_555 . 1_555 yes
V4 O28 V5 102.8(1) 2_666 . 2_666 yes
V4 O28 Na2 98.3(1) 2_666 . 1_555 yes
V4 O28 C38 123.2(3) 2_666 . 1_555 yes
V5 O28 Na2 93.8(1) 2_666 . 1_555 yes
V5 O28 C38 109.9(3) 2_666 . 1_555 yes
Na2 O28 C38 123.6(2) 1_555 . 1_555 yes
V5 O29 V6 110.2(1) 1_555 . 1_555 yes
V5 O29 C36 119.3(3) 1_555 . 2_666 yes
V6 O29 C36 130.5(3) 1_555 . 2_666 yes
V1 N1 C2 109.1(3) 1_555 . 1_555 yes
V1 N1 C3 100.9(3) 1_555 . 1_555 yes
V1 N1 C5 111.6(2) 1_555 . 1_555 yes
C2 N1 C3 111.0(3) 1_555 . 1_555 yes
C2 N1 C5 111.2(4) 1_555 . 1_555 yes
C3 N1 C5 112.6(4) 1_555 . 1_555 yes
V2 N2 C8 110.0(4) 1_555 . 1_555 yes
V2 N2 C9 101.1(3) 1_555 . 1_555 yes
V2 N2 C11 111.8(3) 1_555 . 1_555 yes
C8 N2 C9 110.2(4) 1_555 . 1_555 yes
C8 N2 C11 110.5(4) 1_555 . 1_555 yes
C9 N2 C11 112.9(5) 1_555 . 1_555 yes
V3 N3 C14 110.9(3) 1_555 . 1_555 yes
V3 N3 C15 111.1(3) 1_555 . 1_555 yes
V3 N3 C17 100.9(3) 1_555 . 1_555 yes
C14 N3 C15 109.5(3) 1_555 . 1_555 yes
C14 N3 C17 111.3(4) 1_555 . 1_555 yes
C15 N3 C17 112.9(4) 1_555 . 1_555 yes
V4 N4 C22 112.3(2) 1_555 . 1_555 yes
V4 N4 C23 110.6(3) 1_555 . 1_555 yes
V4 N4 C25 100.7(3) 1_555 . 1_555 yes
C22 N4 C23 110.0(4) 1_555 . 1_555 yes
C22 N4 C25 112.3(4) 1_555 . 1_555 yes
C23 N4 C25 110.6(3) 1_555 . 1_555 yes
V5 N5 C34 109.6(3) 2_666 . 1_555 yes
V5 N5 C35 101.3(3) 2_666 . 1_555 yes
V5 N5 C37 111.6(3) 2_666 . 1_555 yes
C34 N5 C35 111.0(4) 1_555 . 1_555 yes
C34 N5 C37 110.4(4) 1_555 . 1_555 yes
C35 N5 C37 112.6(4) 1_555 . 1_555 yes
V6 N6 C28 111.4(4) 1_555 . 1_555 yes
V6 N6 C29 112.6(4) 1_555 . 1_555 yes
V6 N6 C31 101.3(3) 1_555 . 1_555 yes
C28 N6 C29 109.7(4) 1_555 . 1_555 yes
C28 N6 C31 111.9(4) 1_555 . 1_555 yes
C29 N6 C31 109.6(5) 1_555 . 1_555 yes
O11 C1 C2 114.4(4) 1_555 . 1_555 yes
N1 C2 C1 117.7(4) 1_555 . 1_555 yes
N1 C3 C4 111.5(3) 1_555 . 1_555 yes
O13 C4 C3 108.6(3) 1_555 . 1_555 yes
N1 C5 C6 113.5(4) 1_555 . 1_555 yes
O12 C6 C5 107.6(4) 2_775 . 1_555 yes
O14A C7 O14B 90.5(7) 1_555 . 1_555 yes
O14A C7 C8 105.4(7) 1_555 . 1_555 yes
O14B C7 C8 111.9(6) 1_555 . 1_555 yes
N2 C8 C7 117.9(6) 1_555 . 1_555 yes
N2 C9 C10 110.1(4) 1_555 . 1_555 yes
O15 C10 C9 107.8(5) 1_555 . 1_555 yes
N2 C11 C12 112.4(4) 1_555 . 1_555 yes
O16 C12 C11 109.9(5) 1_555 . 1_555 yes
O17A C13 O17B 94.3(8) 1_555 . 1_555 yes
O17A C13 C14 116.2(8) 1_555 . 1_555 yes
O17B C13 C14 116.5(7) 1_555 . 1_555 yes
N3 C14 C13 114.6(5) 1_555 . 1_555 yes
N3 C15 C16 112.0(4) 1_555 . 1_555 yes
O19 C16 C15 109.0(3) 1_555 . 1_555 yes
N3 C17 C18 111.4(4) 1_555 . 1_555 yes
O18 C18 C17 108.9(4) 1_555 . 1_555 yes
O21 C21 C22 109.2(4) 1_555 . 1_555 yes
N4 C22 C21 112.0(4) 1_555 . 1_555 yes
N4 C23 C24 116.7(5) 1_555 . 1_555 yes
O23 C24 C23 110.3(5) 1_555 . 1_555 yes
N4 C25 C26 110.3(3) 1_555 . 1_555 yes
O22 C26 C25 107.8(4) 1_555 . 1_555 yes
O24 C27 C28 109.5(4) 1_555 . 1_555 yes
N6 C28 C27 112.4(4) 1_555 . 1_555 yes
N6 C29 C30 118.1(5) 1_555 . 1_555 yes
O26A C30 O26B 90.4(7) 1_555 . 1_555 yes
O26A C30 C29 109.3(8) 1_555 . 1_555 yes
O26B C30 C29 122.1(9) 1_555 . 1_555 yes
N6 C31 C32 110.3(5) 1_555 . 1_555 yes
O25 C32 C31 107.9(4) 1_555 . 1_555 yes
O27 C33 C34 110.0(5) 1_555 . 1_555 yes
N5 C34 C33 117.9(4) 1_555 . 1_555 yes
N5 C35 C36 110.0(4) 1_555 . 1_555 yes
O29 C36 C35 108.3(4) 2_666 . 1_555 yes
N5 C37 C38 112.6(4) 1_555 . 1_555 yes
O28 C38 C37 109.4(3) 1_555 . 1_555 yes

loop_
_geom_bond_atom_site_label_1
_geom_bond_atom_site_label_2
_geom_bond_distance
_geom_bond_site_symmetry_1
_geom_bond_site_symmetry_2
_geom_bond_publ_flag
V1 Na1 3.2572(7) . 1_555 yes
V1 O1 1.612(4) . 1_555 yes
V1 O12 2.210(3) . 2_775 yes
V1 O13 1.952(3) . 1_555 yes
V1 O15 2.036(3) . 1_555 yes
V1 O19 1.998(3) . 2_775 yes
V1 N1 2.206(4) . 1_555 yes
V2 Na1 3.2485(7) . 1_555 yes
V2 O2 1.602(4) . 1_555 yes
V2 O12 1.995(3) . 2_775 yes
V2 O15 1.945(4) . 1_555 yes
V2 O16 2.219(3) . 1_555 yes
V2 O18 2.043(3) . 1_555 yes
V2 N2 2.199(4) . 1_555 yes
V3 Na1 3.3043(7) . 1_555 yes
V3 O3 1.616(3) . 1_555 yes
V3 O13 2.034(3) . 2_775 yes
V3 O16 1.995(3) . 1_555 yes
V3 O18 1.945(3) . 1_555 yes
V3 O19 2.173(2) . 1_555 yes
V3 N3 2.208(5) . 1_555 yes
V4 Na2 3.2403(7) . 1_555 yes
V4 O4 1.626(3) . 1_555 yes
V4 O21 2.186(3) . 1_555 yes
V4 O22 1.941(4) . 1_555 yes
V4 O25 2.029(3) . 2_666 yes
V4 O28 1.986(3) . 2_666 yes
V4 N4 2.194(4) . 1_555 yes
V5 Na2 3.2879(7) . 1_555 yes
V5 O5 1.599(4) . 1_555 yes
V5 O22 2.035(3) . 1_555 yes
V5 O24 1.989(3) . 1_555 yes
V5 O28 2.212(3) . 2_666 yes
V5 O29 1.946(3) . 1_555 yes
V5 N5 2.196(4) . 2_666 yes
V6 Na2 3.2776(9) . 1_555 yes
V6 O6 1.601(4) . 1_555 yes
V6 O21 1.998(3) . 2_666 yes
V6 O24 2.204(3) . 1_555 yes
V6 O25 1.953(3) . 1_555 yes
V6 O29 2.041(3) . 1_555 yes
V6 N6 2.208(5) . 1_555 yes
S1 S1 1.261(4) . 2_756 yes
S1 S2 2.025(5) . 1_555 yes
S1 S2 1.814(4) . 2_756 yes
S1 S3 1.512(4) . 1_555 yes
S1 S3 2.053(4) . 2_756 yes
S2 S3 1.126(5) . 1_555 yes
S2 S5 2.006(7) . 1_555 yes
S3 S4 2.054(5) . 1_555 yes
S4 S5 2.237(5) . 1_555 yes
S4 S6 2.030(5) . 1_555 yes
S5 S6 1.494(5) . 1_555 yes
Na1 O12 2.277(3) . 1_555 yes
Na1 O12 2.277(3) . 2_775 yes
Na1 O16 2.345(2) . 1_555 yes
Na1 O16 2.345(2) . 2_775 yes
Na1 O19 2.298(3) . 1_555 yes
Na1 O19 2.298(3) . 2_775 yes
Na2 O21 2.294(3) . 1_555 yes
Na2 O21 2.294(3) . 2_666 yes
Na2 O24 2.314(3) . 1_555 yes
Na2 O24 2.314(3) . 2_666 yes
Na2 O28 2.291(3) . 1_555 yes
Na2 O28 2.291(3) . 2_666 yes
O1` C1` 1.392(9) . 1_555 yes
O11 C1 1.422(8) . 1_555 yes
O12 C6 1.454(5) . 2_775 yes
O13 C4 1.420(5) . 1_555 yes
O14A C7 1.57(1) . 1_555 yes
O14B C7 1.41(1) . 1_555 yes
O15 C10 1.421(6) . 1_555 yes
O16 C12 1.413(6) . 1_555 yes
O17A C13 1.23(1) . 1_555 yes
O17B C13 1.23(1) . 1_555 yes
O18 C18 1.418(7) . 1_555 yes
O19 C16 1.414(6) . 1_555 yes
O21 C21 1.428(5) . 1_555 yes
O22 C26 1.431(5) . 1_555 yes
O23 C24 1.435(7) . 1_555 yes
O24 C27 1.422(6) . 1_555 yes
O25 C32 1.428(7) . 1_555 yes
O26A C30 1.42(1) . 1_555 yes
O26B C30 1.36(1) . 1_555 yes
O27 C33 1.397(8) . 1_555 yes
O28 C38 1.419(5) . 1_555 yes
O29 C36 1.422(6) . 2_666 yes
N1 C2 1.487(5) . 1_555 yes
N1 C3 1.485(5) . 1_555 yes
N1 C5 1.489(7) . 1_555 yes
N2 C8 1.485(8) . 1_555 yes
N2 C9 1.491(7) . 1_555 yes
N2 C11 1.489(7) . 1_555 yes
N3 C14 1.488(6) . 1_555 yes
N3 C15 1.476(5) . 1_555 yes
N3 C17 1.486(6) . 1_555 yes
N4 C22 1.492(6) . 1_555 yes
N4 C23 1.491(8) . 1_555 yes
N4 C25 1.489(7) . 1_555 yes
N5 C34 1.491(5) . 1_555 yes
N5 C35 1.484(7) . 1_555 yes
N5 C37 1.502(7) . 1_555 yes
N6 C28 1.496(6) . 1_555 yes
N6 C29 1.492(8) . 1_555 yes
N6 C31 1.498(7) . 1_555 yes
C1 C2 1.497(7) . 1_555 yes
C3 C4 1.527(6) . 1_555 yes
C5 C6 1.521(6) . 1_555 yes
C7 C8 1.518(8) . 1_555 yes
C9 C10 1.518(8) . 1_555 yes
C11 C12 1.525(7) . 1_555 yes
C13 C14 1.54(1) . 1_555 yes
C15 C16 1.505(7) . 1_555 yes
C17 C18 1.504(7) . 1_555 yes
C21 C22 1.515(7) . 1_555 yes
C23 C24 1.500(7) . 1_555 yes
C25 C26 1.513(8) . 1_555 yes
C27 C28 1.52(1) . 1_555 yes
C29 C30 1.49(1) . 1_555 yes
C31 C32 1.521(9) . 1_555 yes
C33 C34 1.513(7) . 1_555 yes
C35 C36 1.519(6) . 1_555 yes
C37 C38 1.514(6) . 1_555 yes
